data_2201469
loop_
_publ_author_name
'Batsanov, Andrei S.'
'Hesselink, Joanna L.'

_publ_section_title
;
 Norbornane-<i>exo</i>-<i>cis</i>-2,3-dicarboxylic acid
;
_journal_issue 11
_journal_name_full 'Acta Crystallographica Section E'
_journal_page_first o1275
_journal_page_last o1276
_journal_paper_doi 10.1107/S1600536802019086
_journal_volume 58
_journal_year 2002
_chemical_formula_iupac 'C9 H12 O4'
_chemical_formula_moiety 'C9 H12 O4'
_chemical_formula_sum 'C9 H12 O4'
_chemical_formula_weight 184.19
_chemical_name_common 'norbornane-exo-cis-2,3-dicarboxylic acid'
_chemical_name_systematic ' bicyclo[2.2.1]heptane-exo-cis-2,3-dicarboxylic acid'
_space_group_IT_number 15
_symmetry_cell_setting monoclinic
_symmetry_space_group_name_Hall '-C 2yc'
_symmetry_space_group_name_H-M 'C 1 2/c 1'
_atom_sites_solution_hydrogens difmap
_atom_sites_solution_primary direct
_atom_sites_solution_secondary difmap
_audit_creation_method SHELXL-97
_cell_angle_alpha 90.00
_cell_angle_beta 107.570(10)
_cell_angle_gamma 90.00
_cell_formula_units_Z 8
_cell_length_a 15.327(2)
_cell_length_b 11.503(2)
_cell_length_c 10.643(2)
_cell_measurement_reflns_used 443
_cell_measurement_temperature 295(2)
_cell_measurement_theta_max 20.8
_cell_measurement_theta_min 10.2
_cell_volume 1788.9(5)
_computing_cell_refinement SMART
_computing_data_collection 'SMART (Siemens, 1995)'
_computing_data_reduction 'SAINT (Siemens, 1995)'
_computing_molecular_graphics 'SHELXTL (Bruker, 1998)'
_computing_publication_material SHELXTL
_computing_structure_refinement 'SHELXL97 (Sheldrick, 1997)'
_computing_structure_solution 'SHELXS86 (Sheldrick, 1990)'
_diffrn_ambient_temperature 295(2)
_diffrn_detector_area_resol_mean 8
_diffrn_measured_fraction_theta_full 0.993
_diffrn_measured_fraction_theta_max 0.993
_diffrn_measurement_device_type 'Siemens SMART 1K CCD area-detector'
_diffrn_measurement_method \w
_diffrn_radiation_monochromator graphite
_diffrn_radiation_source 'fine-focus sealed tube'
_diffrn_radiation_type MoK\a
_diffrn_radiation_wavelength 0.71073
_diffrn_reflns_av_R_equivalents 0.0296
_diffrn_reflns_av_sigmaI/netI 0.0263
_diffrn_reflns_limit_h_max 20
_diffrn_reflns_limit_h_min -17
_diffrn_reflns_limit_k_max 15
_diffrn_reflns_limit_k_min -15
_diffrn_reflns_limit_l_max 14
_diffrn_reflns_limit_l_min -14
_diffrn_reflns_number 6844
_diffrn_reflns_theta_full 29.00
_diffrn_reflns_theta_max 29.00
_diffrn_reflns_theta_min 2.25
_diffrn_standards_decay_% 0.4
_exptl_absorpt_coefficient_mu 0.108
_exptl_absorpt_correction_type none
_exptl_crystal_colour colourless
_exptl_crystal_density_diffrn 1.368
_exptl_crystal_density_meas ?
_exptl_crystal_density_method 'not measured'
_exptl_crystal_description prism
_exptl_crystal_F_000 784
_exptl_crystal_size_max 0.40
_exptl_crystal_size_mid 0.26
_exptl_crystal_size_min 0.22
_refine_diff_density_max 0.263
_refine_diff_density_min -0.170
_refine_ls_extinction_coef 0.0175(12)
_refine_ls_extinction_expression Fc^*^=kFc[1+0.001xFc^2^\l^3^/sin(2\q)]^-1/4^
_refine_ls_extinction_method SHELXL97
_refine_ls_goodness_of_fit_ref 1.101
_refine_ls_hydrogen_treatment refall
_refine_ls_matrix_type full
_refine_ls_number_parameters 167
_refine_ls_number_reflns 2358
_refine_ls_number_restraints 0
_refine_ls_restrained_S_all 1.101
_refine_ls_R_factor_all 0.0588
_refine_ls_R_factor_gt 0.0444
_refine_ls_shift/su_max <0.001
_refine_ls_shift/su_mean 0.000
_refine_ls_structure_factor_coef Fsqd
_refine_ls_weighting_details 'calc w = 1/[\s^2^(Fo^2^)+(0.0351P)^2^+1.2379P] where P = (Fo^2^+2Fc^2^)/3'
_refine_ls_weighting_scheme calc
_refine_ls_wR_factor_gt 0.1004
_refine_ls_wR_factor_ref 0.1131
_reflns_number_gt 1895
_reflns_number_total 2358
_reflns_threshold_expression I>2\s(I)
_cod_data_source_file cv6157.cif
_cod_data_source_block I
_cod_depositor_comments
;
The following automatic conversions were performed:

'_exptl_crystal_density_meas' value 'not measured' was changed to '?'
- the value is perceived as not measured.

Automatic conversion script
Id: cif_fix_values 3008 2015-01-20 13:52:24Z robertas 
;
_cod_original_sg_symbol_H-M 'C 2/c'
_cod_database_code 2201469
_cod_database_fobs_code 2201469

loop_
_symmetry_equiv_pos_as_xyz
'x, y, z'
'-x, y, -z+1/2'
'x+1/2, y+1/2, z'
'-x+1/2, y+1/2, -z+1/2'
'-x, -y, -z'
'x, -y, z-1/2'
'-x+1/2, -y+1/2, -z'
'x+1/2, -y+1/2, z-1/2'

loop_
_atom_site_label
_atom_site_fract_x
_atom_site_fract_y
_atom_site_fract_z
_atom_site_U_iso_or_equiv
_atom_site_adp_type
_atom_site_calc_flag
_atom_site_refinement_flags
_atom_site_occupancy
_atom_site_disorder_assembly
_atom_site_disorder_group
_atom_site_type_symbol
C1 0.28662(10) 0.21617(16) 0.82808(15) 0.0461(4) Uani d . 1 . . C
H1 0.2852(13) 0.2597(17) 0.9044(19) 0.057(5) Uiso d . 1 . . H
C2 0.20857(9) 0.24928(13) 0.70414(13) 0.0364(3) Uani d . 1 . . C
H2 0.2223(11) 0.3203(14) 0.6617(16) 0.042(4) Uiso d . 1 . . H
C3 0.20419(9) 0.14329(12) 0.60976(13) 0.0360(3) Uani d . 1 . . C
H3 0.2193(11) 0.1681(13) 0.5296(15) 0.040(4) Uiso d . 1 . . H
C4 0.27957(11) 0.06231(15) 0.69545(18) 0.0486(4) Uani d . 1 . . C
H4 0.2725(13) -0.0185(18) 0.6611(19) 0.062(5) Uiso d . 1 . . H
C5 0.37253(11) 0.1166(2) 0.7035(2) 0.0605(5) Uani d . 1 . . C
H51 0.4220(16) 0.059(2) 0.747(2) 0.082(7) Uiso d . 1 . . H
H52 0.3776(15) 0.137(2) 0.616(2) 0.078(7) Uiso d . 1 . . H
C6 0.37689(11) 0.22366(19) 0.79305(18) 0.0565(5) Uani d . 1 . . C
H61 0.4283(15) 0.2176(18) 0.872(2) 0.071(6) Uiso d . 1 . . H
H62 0.3813(14) 0.2983(19) 0.7476(19) 0.064(6) Uiso d . 1 . . H
C7 0.27357(12) 0.08507(17) 0.83437(17) 0.0543(5) Uani d . 1 . . C
H71 0.3228(15) 0.0479(17) 0.902(2) 0.068(6) Uiso d . 1 . . H
H72 0.2138(13) 0.0620(16) 0.8476(18) 0.057(5) Uiso d . 1 . . H
C8 0.11836(10) 0.27697(13) 0.72779(14) 0.0394(3) Uani d . 1 . . C
C9 0.11375(9) 0.08057(12) 0.56364(13) 0.0370(3) Uani d . 1 . . C
O1 0.05313(8) 0.30401(12) 0.62254(11) 0.0558(3) Uani d . 1 . . O
H01 -0.006(2) 0.305(3) 0.642(3) 0.124(10) Uiso d . 1 . . H
O2 0.10967(8) 0.27751(12) 0.83953(11) 0.0556(3) Uani d . 1 . . O
O3 0.08654(9) 0.06000(12) 0.43818(11) 0.0581(4) Uani d . 1 . . O
H03 0.029(2) 0.021(2) 0.415(3) 0.108(9) Uiso d . 1 . . H
O4 0.07213(8) 0.04906(12) 0.63960(11) 0.0584(4) Uani d . 1 . . O

loop_
_atom_site_aniso_label
_atom_site_aniso_U_11
_atom_site_aniso_U_22
_atom_site_aniso_U_33
_atom_site_aniso_U_12
_atom_site_aniso_U_13
_atom_site_aniso_U_23
C1 0.0348(7) 0.0667(10) 0.0328(7) -0.0098(7) 0.0044(5) 0.0004(7)
C2 0.0353(7) 0.0409(7) 0.0318(6) -0.0091(6) 0.0085(5) -0.0007(5)
C3 0.0331(6) 0.0414(7) 0.0347(7) -0.0075(5) 0.0119(5) 0.0004(5)
C4 0.0372(8) 0.0464(9) 0.0602(10) 0.0003(6) 0.0116(7) 0.0052(7)
C5 0.0338(8) 0.0809(13) 0.0666(12) 0.0001(8) 0.0146(8) 0.0041(10)
C6 0.0327(8) 0.0805(13) 0.0506(9) -0.0158(8) 0.0039(7) 0.0045(9)
C7 0.0384(8) 0.0699(11) 0.0498(9) -0.0024(8) 0.0061(7) 0.0243(8)
C8 0.0392(7) 0.0429(8) 0.0350(7) -0.0068(6) 0.0094(6) -0.0028(6)
C9 0.0366(7) 0.0387(7) 0.0353(7) -0.0070(5) 0.0105(5) -0.0012(5)
O1 0.0415(6) 0.0796(9) 0.0447(6) 0.0082(6) 0.0104(5) 0.0124(6)
O2 0.0439(6) 0.0870(9) 0.0367(6) -0.0062(6) 0.0133(5) -0.0108(6)
O3 0.0527(7) 0.0839(9) 0.0390(6) -0.0303(6) 0.0157(5) -0.0146(6)
O4 0.0529(7) 0.0826(9) 0.0413(6) -0.0347(6) 0.0165(5) -0.0052(6)

loop_
_atom_type_symbol
_atom_type_description
_atom_type_scat_dispersion_real
_atom_type_scat_dispersion_imag
_atom_type_scat_source
C C 0.0033 0.0016 'International Tables Vol C Tables 4.2.6.8 and 6.1.1.4'
H H 0.0000 0.0000 'International Tables Vol C Tables 4.2.6.8 and 6.1.1.4'
O O 0.0106 0.0060 'International Tables Vol C Tables 4.2.6.8 and 6.1.1.4'

loop_
_geom_angle_atom_site_label_1
_geom_angle_atom_site_label_2
_geom_angle_atom_site_label_3
_geom_angle
_geom_angle_publ_flag
C7 C1 C2 101.78(12) yes
C7 C1 C6 101.84(15) yes
C2 C1 C6 107.56(13) yes
C7 C1 H1 116.3(11) ?
C2 C1 H1 112.7(12) ?
C6 C1 H1 115.2(11) ?
C8 C2 C1 115.04(12) yes
C8 C2 C3 113.95(11) yes
C1 C2 C3 103.23(12) yes
C8 C2 H2 103.6(9) ?
C1 C2 H2 112.3(9) ?
C3 C2 H2 108.9(9) ?
C9 C3 C4 110.68(12) yes
C9 C3 C2 115.98(11) yes
C4 C3 C2 102.14(12) yes
C9 C3 H3 106.7(9) ?
C4 C3 H3 110.7(9) ?
C2 C3 H3 110.6(9) ?
C7 C4 C5 101.64(14) yes
C7 C4 C3 102.37(13) yes
C5 C4 C3 107.66(14) yes
C7 C4 H4 119.0(11) ?
C5 C4 H4 113.4(11) ?
C3 C4 H4 111.6(11) ?
C4 C5 C6 103.02(14) yes
C4 C5 H51 108.5(13) ?
C6 C5 H51 110.4(13) ?
C4 C5 H52 112.3(13) ?
C6 C5 H52 113.0(14) ?
H51 C5 H52 109.3(18) ?
C1 C6 C5 103.28(14) yes
C1 C6 H61 110.1(13) ?
C5 C6 H61 110.5(13) ?
C1 C6 H62 111.3(12) ?
C5 C6 H62 112.5(12) ?
H61 C6 H62 109.1(17) ?
C1 C7 C4 94.57(12) yes
C1 C7 H71 112.6(12) ?
C4 C7 H71 112.3(13) ?
C1 C7 H72 113.9(11) ?
C4 C7 H72 114.4(11) ?
H71 C7 H72 108.6(16) ?
O2 C8 O1 123.51(14) yes
O2 C8 C2 122.05(13) yes
O1 C8 C2 114.39(12) yes
O4 C9 O3 123.80(13) yes
O4 C9 C3 122.49(12) yes
O3 C9 C3 113.67(12) yes
C8 O1 H01 110.0(16) ?
C9 O3 H03 109.5(16) ?

loop_
_geom_bond_atom_site_label_1
_geom_bond_atom_site_label_2
_geom_bond_site_symmetry_2
_geom_bond_distance
_geom_bond_publ_flag
C1 C7 . 1.525(3) yes
C1 C2 . 1.5373(19) yes
C1 C6 . 1.540(2) yes
C1 H1 . 0.960(19) ?
C2 C8 . 1.512(2) yes
C2 C3 . 1.568(2) yes
C2 H2 . 0.986(17) ?
C3 C9 . 1.5074(18) yes
C3 C4 . 1.549(2) yes
C3 H3 . 0.991(16) ?
C4 C7 . 1.531(3) yes
C4 C5 . 1.534(2) yes
C4 H4 . 0.99(2) ?
C5 C6 . 1.546(3) yes
C5 H51 . 1.01(2) ?
C5 H52 . 0.99(2) ?
C6 H61 . 0.97(2) ?
C6 H62 . 1.00(2) ?
C7 H71 . 0.97(2) ?
C7 H72 . 1.003(19) ?
C8 O2 . 1.2361(17) yes
C8 O1 . 1.2942(18) yes
C9 O4 . 1.2261(17) yes
C9 O3 . 1.2948(17) yes
O1 H01 . 0.99(3) ?
O3 H03 . 0.95(3) ?

loop_
_geom_hbond_atom_site_label_D
_geom_hbond_atom_site_label_H
_geom_hbond_atom_site_label_A
_geom_hbond_site_symmetry_A
_geom_hbond_distance_DH
_geom_hbond_distance_HA
_geom_hbond_distance_DA
_geom_hbond_angle_DHA
O1 H01 O2 2_556 0.99(3) 1.68(3) 2.6628(16) 168(3)
O3 H03 O4 5_556 0.95(3) 1.69(3) 2.6378(16) 175(3)

loop_
_geom_torsion_atom_site_label_1
_geom_torsion_atom_site_label_2
_geom_torsion_atom_site_label_3
_geom_torsion_atom_site_label_4
_geom_torsion
O1 C8 C2 C3 -60.67(17)
C8 C2 C3 C9 -3.63(17)
C2 C3 C9 O3 133.33(14)

loop_
_cod_related_entry_id
_cod_related_entry_database
_cod_related_entry_code
1 ChemSpider 90202
